data_7055969
loop_
_publ_author_name
'Dodds, Christopher A.'
'Hobday, Claire L.'
'Kennedy, Alan R.'
'McKellar, Scott C.'
'Smillie, Katy'
'Walls, Aiden'

_publ_section_title
;
 Ag(i) bipyridyl coordination polymers containing functional anions
;
_journal_issue 4
_journal_name_full 'New J. Chem.'
_journal_page_first 1574
_journal_paper_doi 10.1039/C6NJ03555H
_journal_volume 41
_journal_year 2017
_chemical_formula_sum 'C28 H26 Ag N7 O4 S'
_chemical_formula_weight 664.49
_chemical_name_systematic
;
 ?
;
_space_group_IT_number 2
_symmetry_cell_setting triclinic
_symmetry_space_group_name_Hall '-P 1'
_symmetry_space_group_name_H-M 'P -1'
_atom_sites_solution_hydrogens geom
_atom_sites_solution_primary direct
_atom_sites_solution_secondary difmap
_audit_creation_method SHELXL-97
_audit_update_record
;
2016-11-14 deposited with the CCDC.
2017-01-19 downloaded from the CCDC.
;
_cell_angle_alpha 109.697(4)
_cell_angle_beta 101.688(3)
_cell_angle_gamma 98.473(3)
_cell_formula_units_Z 2
_cell_length_a 7.1356(5)
_cell_length_b 14.0212(11)
_cell_length_c 15.4526(9)
_cell_measurement_reflns_used 6049
_cell_measurement_temperature 120(2)
_cell_measurement_theta_max 27.48
_cell_measurement_theta_min 1.00
_cell_volume 1385.86(17)
_computing_cell_refinement DENZO
_computing_data_collection COLLLECT
_computing_data_reduction 'DENZO and SADABS'
_computing_molecular_graphics MERCURY
_computing_publication_material SHELXL
_computing_structure_refinement 'SHELXL-97 (Sheldrick, 1997)'
_computing_structure_solution SIR92
_diffrn_ambient_temperature 120(2)
_diffrn_measured_fraction_theta_full 0.996
_diffrn_measured_fraction_theta_max 0.908
_diffrn_measurement_device_type 'Nonius Kappa CCD'
_diffrn_measurement_method '\f and \w scans'
_diffrn_radiation_monochromator graphite
_diffrn_radiation_source 'rotating anode'
_diffrn_radiation_type MoK\a
_diffrn_radiation_wavelength 0.71073
_diffrn_reflns_av_R_equivalents 0.0681
_diffrn_reflns_av_sigmaI/netI 0.0949
_diffrn_reflns_limit_h_max 9
_diffrn_reflns_limit_h_min -9
_diffrn_reflns_limit_k_max 18
_diffrn_reflns_limit_k_min -18
_diffrn_reflns_limit_l_max 19
_diffrn_reflns_limit_l_min -20
_diffrn_reflns_number 25884
_diffrn_reflns_theta_full 27.00
_diffrn_reflns_theta_max 28.42
_diffrn_reflns_theta_min 3.40
_exptl_absorpt_coefficient_mu 0.851
_exptl_absorpt_correction_T_max 1.00000
_exptl_absorpt_correction_T_min 0.783495
_exptl_absorpt_correction_type multi-scan
_exptl_absorpt_process_details sadabs
_exptl_crystal_colour orange
_exptl_crystal_density_diffrn 1.592
_exptl_crystal_density_method 'not measured'
_exptl_crystal_description 'cut block'
_exptl_crystal_F_000 676
_exptl_crystal_size_max 0.14
_exptl_crystal_size_mid 0.08
_exptl_crystal_size_min 0.05
_refine_diff_density_max 0.801
_refine_diff_density_min -0.541
_refine_diff_density_rms 0.102
_refine_ls_extinction_method none
_refine_ls_goodness_of_fit_ref 1.052
_refine_ls_hydrogen_treatment mixed
_refine_ls_matrix_type full
_refine_ls_number_parameters 376
_refine_ls_number_reflns 6336
_refine_ls_number_restraints 0
_refine_ls_restrained_S_all 1.052
_refine_ls_R_factor_all 0.1008
_refine_ls_R_factor_gt 0.0567
_refine_ls_shift/su_max 0.001
_refine_ls_shift/su_mean 0.000
_refine_ls_structure_factor_coef Fsqd
_refine_ls_weighting_details 'calc w=1/[\s^2^(Fo^2^)+(0.0283P)^2^+1.6632P] where P=(Fo^2^+2Fc^2^)/3'
_refine_ls_weighting_scheme calc
_refine_ls_wR_factor_gt 0.0841
_refine_ls_wR_factor_ref 0.0932
_reflns_number_gt 4638
_reflns_number_total 6336
_reflns_threshold_expression I>\2s(I)
_cod_data_source_file c6nj03555h2.cif
_cod_data_source_block dw2dye
_cod_depositor_comments 'Adding full bibliography for 7055960--7055969.cif.'
_cod_original_cell_volume 1385.85(17)
_cod_original_sg_symbol_H-M P-1
_cod_database_code 7055969

loop_
_symmetry_equiv_pos_as_xyz
'x, y, z'
'-x, -y, -z'

loop_
_atom_site_label
_atom_site_type_symbol
_atom_site_fract_x
_atom_site_fract_y
_atom_site_fract_z
_atom_site_U_iso_or_equiv
_atom_site_adp_type
_atom_site_occupancy
_atom_site_symmetry_multiplicity
_atom_site_calc_flag
_atom_site_refinement_flags
Ag1 Ag 0.78416(4) 0.47028(2) 0.427511(18) 0.02956(10) Uani 1 1 d .
S1 S 0.05592(13) 0.24639(7) 0.38647(6) 0.0261(2) Uani 1 1 d .
O1 O -0.1063(4) 0.29310(19) 0.36394(16) 0.0341(6) Uani 1 1 d .
O2 O 0.2097(4) 0.31468(18) 0.47103(16) 0.0339(6) Uani 1 1 d .
O3 O -0.0113(4) 0.14398(18) 0.38875(16) 0.0329(6) Uani 1 1 d .
O4 O -0.6113(4) -0.0651(2) -0.37108(17) 0.0354(6) Uani 1 1 d .
N1 N 0.0128(5) 0.1355(2) 0.0221(2) 0.0321(7) Uani 1 1 d .
N2 N -0.1706(5) 0.1226(2) 0.0085(2) 0.0319(7) Uani 1 1 d .
N3 N 0.7980(4) 0.5013(2) 0.30076(18) 0.0245(6) Uani 1 1 d .
N4 N 0.7448(4) 0.4584(2) -0.03629(18) 0.0269(7) Uani 1 1 d .
N5 N 0.7365(4) 0.4728(2) -0.12246(19) 0.0265(7) Uani 1 1 d .
N6 N 0.7249(4) 0.4304(2) -0.45591(18) 0.0240(6) Uani 1 1 d .
C1 C 0.3646(5) 0.2389(3) 0.3048(2) 0.0269(8) Uani 1 1 d .
H1 H 0.4473 0.2604 0.3678 0.032 Uiso 1 1 calc R
C2 C 0.1619(5) 0.2243(3) 0.2891(2) 0.0247(8) Uani 1 1 d .
C3 C 0.0384(5) 0.1909(3) 0.1966(2) 0.0257(8) Uani 1 1 d .
H3 H -0.1003 0.1801 0.1858 0.031 Uiso 1 1 calc R
C4 C 0.1225(5) 0.1738(3) 0.1206(2) 0.0275(8) Uani 1 1 d .
C5 C 0.3246(5) 0.1902(3) 0.1370(3) 0.0319(8) Uani 1 1 d .
H5 H 0.3810 0.1793 0.0848 0.038 Uiso 1 1 calc R
C6 C 0.4454(5) 0.2222(3) 0.2284(3) 0.0313(8) Uani 1 1 d .
H6 H 0.5840 0.2327 0.2388 0.038 Uiso 1 1 calc R
C7 C -0.2760(5) 0.0800(3) -0.0900(2) 0.0289(8) Uani 1 1 d .
C8 C -0.4789(5) 0.0573(3) -0.1101(2) 0.0328(9) Uani 1 1 d .
H8 H -0.5389 0.0736 -0.0590 0.039 Uiso 1 1 calc R
C9 C -0.5973(5) 0.0110(3) -0.2039(2) 0.0321(8) Uani 1 1 d .
H9 H -0.7367 -0.0033 -0.2171 0.039 Uiso 1 1 calc R
C10 C -0.5068(5) -0.0141(3) -0.2781(2) 0.0296(8) Uani 1 1 d .
C11 C -0.3028(5) 0.0115(3) -0.2585(2) 0.0299(8) Uani 1 1 d .
H11 H -0.2425 -0.0029 -0.3095 0.036 Uiso 1 1 calc R
C12 C -0.1874(5) 0.0578(3) -0.1651(2) 0.0294(8) Uani 1 1 d .
H12 H -0.0480 0.0745 -0.1519 0.035 Uiso 1 1 calc R
C13 C 0.8088(5) 0.4243(3) 0.2222(2) 0.0268(8) Uani 1 1 d .
H13 H 0.8259 0.3600 0.2265 0.032 Uiso 1 1 calc R
C14 C 0.7960(5) 0.4352(3) 0.1358(2) 0.0284(8) Uani 1 1 d .
H14 H 0.8032 0.3788 0.0822 0.034 Uiso 1 1 calc R
C15 C 0.7727(5) 0.5286(3) 0.1273(2) 0.0244(8) Uani 1 1 d .
C16 C 0.7680(5) 0.6088(3) 0.2091(2) 0.0264(8) Uani 1 1 d .
H16 H 0.7572 0.6750 0.2074 0.032 Uiso 1 1 calc R
C17 C 0.7790(5) 0.5917(3) 0.2933(2) 0.0273(8) Uani 1 1 d .
H17 H 0.7728 0.6469 0.3481 0.033 Uiso 1 1 calc R
C18 C 0.7585(5) 0.5426(3) 0.0347(2) 0.0249(8) Uani 1 1 d .
C19 C 0.7575(7) 0.6476(3) 0.0313(3) 0.0425(10) Uani 1 1 d .
H19A H 0.8740 0.6985 0.0785 0.064 Uiso 1 1 calc R
H19B H 0.6385 0.6681 0.0458 0.064 Uiso 1 1 calc R
H19C H 0.7595 0.6452 -0.0327 0.064 Uiso 1 1 calc R
C20 C 0.7157(5) 0.3879(3) -0.1941(2) 0.0260(8) Uani 1 1 d .
C21 C 0.6964(7) 0.2809(3) -0.1931(3) 0.0418(10) Uani 1 1 d .
H21A H 0.6999 0.2839 -0.1284 0.063 Uiso 1 1 calc R
H21B H 0.8055 0.2525 -0.2126 0.063 Uiso 1 1 calc R
H21C H 0.5713 0.2359 -0.2375 0.063 Uiso 1 1 calc R
C22 C 0.7118(5) 0.4012(3) -0.2863(2) 0.0227(7) Uani 1 1 d .
C23 C 0.6876(5) 0.4933(3) -0.2971(2) 0.0253(8) Uani 1 1 d .
H23 H 0.6680 0.5484 -0.2462 0.030 Uiso 1 1 calc R
C24 C 0.6920(5) 0.5045(3) -0.3817(2) 0.0243(8) Uani 1 1 d .
H24 H 0.6708 0.5673 -0.3883 0.029 Uiso 1 1 calc R
C25 C 0.7438(5) 0.3406(3) -0.4463(2) 0.0258(8) Uani 1 1 d .
H25 H 0.7627 0.2867 -0.4984 0.031 Uiso 1 1 calc R
C26 C 0.7370(5) 0.3226(3) -0.3639(2) 0.0268(8) Uani 1 1 d .
H26 H 0.7494 0.2574 -0.3604 0.032 Uiso 1 1 calc R
N1S N 0.0701(7) 0.1396(3) 0.6448(3) 0.0737(13) Uani 1 1 d .
C1S C 0.3028(7) 0.0993(3) 0.5357(3) 0.0531(12) Uani 1 1 d .
H2S H 0.4058 0.0709 0.5637 0.080 Uiso 1 1 calc R
H3S H 0.3633 0.1637 0.5302 0.080 Uiso 1 1 calc R
H1S H 0.2282 0.0484 0.4722 0.080 Uiso 1 1 calc R
C2S C 0.1718(8) 0.1214(3) 0.5961(3) 0.0536(12) Uani 1 1 d .
H1H H -0.727(7) -0.088(4) -0.373(3) 0.071(17) Uiso 1 1 d .

loop_
_atom_site_aniso_label
_atom_site_aniso_U_11
_atom_site_aniso_U_22
_atom_site_aniso_U_33
_atom_site_aniso_U_23
_atom_site_aniso_U_13
_atom_site_aniso_U_12
Ag1 0.03467(16) 0.04035(18) 0.01729(14) 0.01541(12) 0.00825(11) 0.00700(12)
S1 0.0306(5) 0.0295(5) 0.0181(4) 0.0094(4) 0.0052(4) 0.0071(4)
O1 0.0427(15) 0.0467(16) 0.0261(13) 0.0193(12) 0.0185(11) 0.0234(13)
O2 0.0424(15) 0.0348(15) 0.0183(12) 0.0082(11) 0.0030(11) 0.0018(12)
O3 0.0391(15) 0.0330(14) 0.0282(13) 0.0155(12) 0.0080(11) 0.0053(12)
O4 0.0418(17) 0.0373(16) 0.0216(13) 0.0084(12) 0.0052(12) 0.0042(13)
N1 0.0391(19) 0.0322(18) 0.0247(16) 0.0101(14) 0.0090(14) 0.0082(15)
N2 0.0387(19) 0.0323(18) 0.0234(16) 0.0087(14) 0.0076(14) 0.0105(14)
N3 0.0263(15) 0.0325(17) 0.0152(14) 0.0099(13) 0.0075(12) 0.0038(13)
N4 0.0349(17) 0.0332(17) 0.0142(14) 0.0110(14) 0.0077(12) 0.0067(13)
N5 0.0326(16) 0.0331(17) 0.0174(14) 0.0139(14) 0.0075(12) 0.0068(13)
N6 0.0271(15) 0.0282(16) 0.0151(14) 0.0084(13) 0.0036(12) 0.0041(13)
C1 0.031(2) 0.0227(19) 0.0255(18) 0.0077(16) 0.0059(15) 0.0078(15)
C2 0.0306(19) 0.0221(18) 0.0214(17) 0.0075(15) 0.0070(15) 0.0081(15)
C3 0.0301(19) 0.0267(19) 0.0217(18) 0.0087(15) 0.0084(15) 0.0100(15)
C4 0.035(2) 0.0265(19) 0.0203(17) 0.0075(15) 0.0086(15) 0.0081(16)
C5 0.038(2) 0.031(2) 0.031(2) 0.0108(17) 0.0172(17) 0.0120(17)
C6 0.0265(19) 0.029(2) 0.039(2) 0.0124(18) 0.0080(17) 0.0079(16)
C7 0.039(2) 0.027(2) 0.0201(18) 0.0084(16) 0.0065(16) 0.0083(16)
C8 0.043(2) 0.035(2) 0.0219(19) 0.0083(17) 0.0124(17) 0.0142(18)
C9 0.033(2) 0.034(2) 0.029(2) 0.0093(17) 0.0104(16) 0.0098(17)
C10 0.043(2) 0.0227(19) 0.0251(19) 0.0114(16) 0.0092(17) 0.0084(17)
C11 0.042(2) 0.027(2) 0.0206(18) 0.0091(16) 0.0108(16) 0.0071(17)
C12 0.035(2) 0.028(2) 0.0280(19) 0.0126(17) 0.0100(16) 0.0076(16)
C13 0.033(2) 0.031(2) 0.0205(18) 0.0130(16) 0.0081(15) 0.0084(16)
C14 0.035(2) 0.031(2) 0.0212(18) 0.0100(16) 0.0115(15) 0.0062(16)
C15 0.0243(18) 0.030(2) 0.0204(17) 0.0120(16) 0.0078(14) 0.0037(15)
C16 0.034(2) 0.0265(19) 0.0207(18) 0.0119(16) 0.0075(15) 0.0061(16)
C17 0.0303(19) 0.030(2) 0.0200(18) 0.0076(16) 0.0074(15) 0.0057(16)
C18 0.0255(18) 0.031(2) 0.0212(18) 0.0143(17) 0.0063(14) 0.0049(15)
C19 0.069(3) 0.035(2) 0.0237(19) 0.0145(18) 0.0112(19) 0.008(2)
C20 0.0269(18) 0.034(2) 0.0221(18) 0.0155(17) 0.0089(15) 0.0064(16)
C21 0.071(3) 0.035(2) 0.024(2) 0.0161(18) 0.0170(19) 0.013(2)
C22 0.0231(17) 0.0267(19) 0.0168(16) 0.0078(15) 0.0058(14) 0.0019(14)
C23 0.0316(19) 0.0251(19) 0.0197(17) 0.0079(15) 0.0083(15) 0.0073(15)
C24 0.0261(18) 0.0259(19) 0.0220(18) 0.0104(16) 0.0056(14) 0.0068(15)
C25 0.0311(19) 0.027(2) 0.0178(17) 0.0061(15) 0.0086(14) 0.0065(15)
C26 0.033(2) 0.0246(19) 0.0239(18) 0.0119(16) 0.0064(15) 0.0057(15)
N1S 0.105(4) 0.044(3) 0.069(3) 0.012(2) 0.035(3) 0.013(2)
C1S 0.061(3) 0.053(3) 0.049(3) 0.028(2) 0.006(2) 0.012(2)
C2S 0.076(4) 0.032(3) 0.045(3) 0.014(2) 0.006(3) 0.005(2)

loop_
_atom_type_symbol
_atom_type_description
_atom_type_scat_dispersion_real
_atom_type_scat_dispersion_imag
_atom_type_scat_source
Ag Ag -0.8971 1.1015 'International Tables Vol C Tables 4.2.6.8 and 6.1.1.4'
S S 0.1246 0.1234 'International Tables Vol C Tables 4.2.6.8 and 6.1.1.4'
O O 0.0106 0.0060 'International Tables Vol C Tables 4.2.6.8 and 6.1.1.4'
N N 0.0061 0.0033 'International Tables Vol C Tables 4.2.6.8 and 6.1.1.4'
C C 0.0033 0.0016 'International Tables Vol C Tables 4.2.6.8 and 6.1.1.4'
H H 0.0000 0.0000 'International Tables Vol C Tables 4.2.6.8 and 6.1.1.4'

loop_
_geom_angle_atom_site_label_1
_geom_angle_atom_site_label_2
_geom_angle_atom_site_label_3
_geom_angle
_geom_angle_site_symmetry_1
_geom_angle_site_symmetry_3
N6 Ag1 N3 171.63(10) 1_556 .
N6 Ag1 Ag1 77.06(7) 1_556 2_766
N3 Ag1 Ag1 111.30(7) . 2_766
O2 S1 O1 113.38(15) . .
O2 S1 O3 112.69(14) . .
O1 S1 O3 112.13(15) . .
O2 S1 C2 106.58(15) . .
O1 S1 C2 105.42(15) . .
O3 S1 C2 105.89(15) . .
C10 O4 H1H 108(3) . .
N2 N1 C4 114.5(3) . .
N1 N2 C7 113.2(3) . .
C17 N3 C13 117.4(3) . .
C17 N3 Ag1 122.6(2) . .
C13 N3 Ag1 119.7(2) . .
C18 N4 N5 113.6(3) . .
C20 N5 N4 113.5(3) . .
C25 N6 C24 117.0(3) . .
C25 N6 Ag1 123.7(2) . 1_554
C24 N6 Ag1 118.7(2) . 1_554
C6 C1 C2 119.6(3) . .
C6 C1 H1 120.2 . .
C2 C1 H1 120.2 . .
C1 C2 C3 120.7(3) . .
C1 C2 S1 120.2(3) . .
C3 C2 S1 119.1(3) . .
C4 C3 C2 118.8(3) . .
C4 C3 H3 120.6 . .
C2 C3 H3 120.6 . .
C5 C4 C3 120.2(3) . .
C5 C4 N1 115.3(3) . .
C3 C4 N1 124.5(3) . .
C6 C5 C4 120.8(3) . .
C6 C5 H5 119.6 . .
C4 C5 H5 119.6 . .
C5 C6 C1 119.9(3) . .
C5 C6 H6 120.0 . .
C1 C6 H6 120.0 . .
C8 C7 C12 119.4(3) . .
C8 C7 N2 116.2(3) . .
C12 C7 N2 124.3(3) . .
C7 C8 C9 121.3(3) . .
C7 C8 H8 119.4 . .
C9 C8 H8 119.4 . .
C8 C9 C10 118.7(3) . .
C8 C9 H9 120.7 . .
C10 C9 H9 120.7 . .
O4 C10 C11 117.4(3) . .
O4 C10 C9 122.3(3) . .
C11 C10 C9 120.3(3) . .
C12 C11 C10 120.2(3) . .
C12 C11 H11 119.9 . .
C10 C11 H11 119.9 . .
C11 C12 C7 120.0(3) . .
C11 C12 H12 120.0 . .
C7 C12 H12 120.0 . .
N3 C13 C14 122.7(3) . .
N3 C13 H13 118.6 . .
C14 C13 H13 118.6 . .
C13 C14 C15 120.1(3) . .
C13 C14 H14 120.0 . .
C15 C14 H14 120.0 . .
C14 C15 C16 117.1(3) . .
C14 C15 C18 121.2(3) . .
C16 C15 C18 121.6(3) . .
C17 C16 C15 119.6(3) . .
C17 C16 H16 120.2 . .
C15 C16 H16 120.2 . .
N3 C17 C16 123.1(3) . .
N3 C17 H17 118.5 . .
C16 C17 H17 118.5 . .
N4 C18 C19 126.4(3) . .
N4 C18 C15 114.1(3) . .
C19 C18 C15 119.5(3) . .
C18 C19 H19A 109.5 . .
C18 C19 H19B 109.5 . .
H19A C19 H19B 109.5 . .
C18 C19 H19C 109.5 . .
H19A C19 H19C 109.5 . .
H19B C19 H19C 109.5 . .
N5 C20 C21 126.7(3) . .
N5 C20 C22 114.8(3) . .
C21 C20 C22 118.5(3) . .
C20 C21 H21A 109.5 . .
C20 C21 H21B 109.5 . .
H21A C21 H21B 109.5 . .
C20 C21 H21C 109.5 . .
H21A C21 H21C 109.5 . .
H21B C21 H21C 109.5 . .
C23 C22 C26 117.6(3) . .
C23 C22 C20 121.2(3) . .
C26 C22 C20 121.2(3) . .
C24 C23 C22 119.7(3) . .
C24 C23 H23 120.1 . .
C22 C23 H23 120.1 . .
N6 C24 C23 123.2(3) . .
N6 C24 H24 118.4 . .
C23 C24 H24 118.4 . .
N6 C25 C26 123.2(3) . .
N6 C25 H25 118.4 . .
C26 C25 H25 118.4 . .
C25 C26 C22 119.3(3) . .
C25 C26 H26 120.4 . .
C22 C26 H26 120.4 . .
C2S C1S H2S 109.5 . .
C2S C1S H3S 109.5 . .
H2S C1S H3S 109.5 . .
C2S C1S H1S 109.5 . .
H2S C1S H1S 109.5 . .
H3S C1S H1S 109.5 . .
N1S C2S C1S 179.1(6) . .

loop_
_geom_bond_atom_site_label_1
_geom_bond_atom_site_label_2
_geom_bond_distance
_geom_bond_site_symmetry_2
Ag1 N6 2.158(3) 1_556
Ag1 N3 2.162(3) .
Ag1 Ag1 3.2235(6) 2_766
S1 O2 1.447(2) .
S1 O1 1.451(3) .
S1 O3 1.460(2) .
S1 C2 1.775(3) .
O4 C10 1.359(4) .
O4 H1H 0.83(5) .
N1 N2 1.258(4) .
N1 C4 1.435(4) .
N2 C7 1.425(4) .
N3 C17 1.335(4) .
N3 C13 1.351(4) .
N4 C18 1.287(4) .
N4 N5 1.404(4) .
N5 C20 1.288(4) .
N6 C25 1.339(4) .
N6 C24 1.352(4) .
N6 Ag1 2.158(3) 1_554
C1 C6 1.382(5) .
C1 C2 1.389(5) .
C1 H1 0.9500 .
C2 C3 1.399(4) .
C3 C4 1.390(5) .
C3 H3 0.9500 .
C4 C5 1.383(5) .
C5 C6 1.380(5) .
C5 H5 0.9500 .
C6 H6 0.9500 .
C7 C8 1.382(5) .
C7 C12 1.398(5) .
C8 C9 1.394(5) .
C8 H8 0.9500 .
C9 C10 1.397(5) .
C9 H9 0.9500 .
C10 C11 1.390(5) .
C11 C12 1.384(5) .
C11 H11 0.9500 .
C12 H12 0.9500 .
C13 C14 1.380(4) .
C13 H13 0.9500 .
C14 C15 1.389(5) .
C14 H14 0.9500 .
C15 C16 1.391(5) .
C15 C18 1.495(4) .
C16 C17 1.390(4) .
C16 H16 0.9500 .
C17 H17 0.9500 .
C18 C19 1.492(5) .
C19 H19A 0.9800 .
C19 H19B 0.9800 .
C19 H19C 0.9800 .
C20 C21 1.492(5) .
C20 C22 1.494(4) .
C21 H21A 0.9800 .
C21 H21B 0.9800 .
C21 H21C 0.9800 .
C22 C23 1.387(5) .
C22 C26 1.392(5) .
C23 C24 1.373(4) .
C23 H23 0.9500 .
C24 H24 0.9500 .
C25 C26 1.388(4) .
C25 H25 0.9500 .
C26 H26 0.9500 .
N1S C2S 1.143(6) .
C1S C2S 1.444(7) .
C1S H2S 0.9800 .
C1S H3S 0.9800 .
C1S H1S 0.9800 .

loop_
_geom_torsion_atom_site_label_1
_geom_torsion_atom_site_label_2
_geom_torsion_atom_site_label_3
_geom_torsion_atom_site_label_4
_geom_torsion
_geom_torsion_site_symmetry_1
C4 N1 N2 C7 -177.2(3) .
N6 Ag1 N3 C17 91.3(8) 1_556
Ag1 Ag1 N3 C17 -92.2(2) 2_766
N6 Ag1 N3 C13 -82.7(8) 1_556
Ag1 Ag1 N3 C13 93.9(2) 2_766
C18 N4 N5 C20 -177.6(3) .
C6 C1 C2 C3 1.2(5) .
C6 C1 C2 S1 -179.5(3) .
O2 S1 C2 C1 21.6(3) .
O1 S1 C2 C1 142.4(3) .
O3 S1 C2 C1 -98.6(3) .
O2 S1 C2 C3 -159.1(3) .
O1 S1 C2 C3 -38.3(3) .
O3 S1 C2 C3 80.7(3) .
C1 C2 C3 C4 -0.7(5) .
S1 C2 C3 C4 180.0(3) .
C2 C3 C4 C5 -0.3(5) .
C2 C3 C4 N1 177.4(3) .
N2 N1 C4 C5 -178.9(3) .
N2 N1 C4 C3 3.2(5) .
C3 C4 C5 C6 1.0(5) .
N1 C4 C5 C6 -177.0(3) .
C4 C5 C6 C1 -0.5(5) .
C2 C1 C6 C5 -0.6(5) .
N1 N2 C7 C8 175.9(3) .
N1 N2 C7 C12 -2.2(5) .
C12 C7 C8 C9 1.1(5) .
N2 C7 C8 C9 -177.0(3) .
C7 C8 C9 C10 1.1(5) .
C8 C9 C10 O4 175.9(3) .
C8 C9 C10 C11 -3.1(5) .
O4 C10 C11 C12 -176.1(3) .
C9 C10 C11 C12 2.9(5) .
C10 C11 C12 C7 -0.7(5) .
C8 C7 C12 C11 -1.3(5) .
N2 C7 C12 C11 176.6(3) .
C17 N3 C13 C14 -1.7(5) .
Ag1 N3 C13 C14 172.6(3) .
N3 C13 C14 C15 0.6(5) .
C13 C14 C15 C16 1.5(5) .
C13 C14 C15 C18 180.0(3) .
C14 C15 C16 C17 -2.3(5) .
C18 C15 C16 C17 179.1(3) .
C13 N3 C17 C16 0.7(5) .
Ag1 N3 C17 C16 -173.4(2) .
C15 C16 C17 N3 1.3(5) .
N5 N4 C18 C19 2.6(5) .
N5 N4 C18 C15 -178.5(3) .
C14 C15 C18 N4 8.3(5) .
C16 C15 C18 N4 -173.3(3) .
C14 C15 C18 C19 -172.8(3) .
C16 C15 C18 C19 5.7(5) .
N4 N5 C20 C21 1.4(5) .
N4 N5 C20 C22 -178.4(3) .
N5 C20 C22 C23 -13.8(5) .
C21 C20 C22 C23 166.4(3) .
N5 C20 C22 C26 164.7(3) .
C21 C20 C22 C26 -15.2(5) .
C26 C22 C23 C24 -0.9(5) .
C20 C22 C23 C24 177.6(3) .
C25 N6 C24 C23 3.4(5) .
Ag1 N6 C24 C23 -168.1(2) 1_554
C22 C23 C24 N6 -2.0(5) .
C24 N6 C25 C26 -2.0(5) .
Ag1 N6 C25 C26 169.1(2) 1_554
N6 C25 C26 C22 -0.8(5) .
C23 C22 C26 C25 2.2(5) .
C20 C22 C26 C25 -176.3(3) .
